data_4111870
loop_
_publ_author_name
'John F. Berry'
'Eckhard Bill'
'Eberhard Bothe'
'Thomas Weyherm\"uller'
'Karl Wieghardt'

_publ_contact_author_address
;  Max-Planck-Institut fuer Bianorganische Chemie,
   Stiftstrasse 34-36,
   D-45470 Muelheim an der Ruhr, Germany
;
_publ_contact_author_email wieghardt@mpi-muelheim.mpg-de
_publ_contact_author_fax '49 (0)208 306-3952'
_publ_contact_author_name 'Karl Wieghardt'
_publ_contact_author_phone '49 (0)208 306-3609'
_publ_section_title
;
 Octahedral Non-Heme Non-Oxo Fe(IV) Species Stabilized by a Redox-Innocent
 N-Methylated Cyclam-Acetate Ligand
;
_journal_name_full 'Journal of the American Chemical Society'
_journal_page_first 11550
_journal_page_last 11551
_journal_paper_doi 10.1021/ja052673t
_journal_volume 127
_journal_year 2005
_chemical_formula_moiety '[C15 H31 Fe N7 O2]+,(P F6)-'
_chemical_formula_sum 'C15 H31 F6 Fe N7 O2 P'
_chemical_formula_weight 542.29
_chemical_name_systematic
; 
 ? 
;
_space_group_IT_number 14
_symmetry_cell_setting monoclinic
_symmetry_space_group_name_Hall '-P 2yn'
_symmetry_space_group_name_H-M 'P 1 21/n 1'
_atom_sites_solution_hydrogens geom
_atom_sites_solution_primary direct
_atom_sites_solution_secondary difmap
_audit_creation_method SHELXL-97
_cell_angle_alpha 90.00
_cell_angle_beta 96.192(3)
_cell_angle_gamma 90.00
_cell_formula_units_Z 2
_cell_length_a 9.9387(3)
_cell_length_b 8.7443(2)
_cell_length_c 12.2164(3)
_cell_measurement_temperature 100(2)
_cell_volume 1055.50(5)
_computing_cell_refinement 'Nonius Collect Software'
_computing_data_collection 'Nonius Collect Software'
_computing_data_reduction 'Nonius Collect Software'
_computing_structure_refinement 'SHELXL-97 (Sheldrick, 1997)'
_computing_structure_solution 'SHELXS-97 (Sheldrick, 1990)'
_diffrn_ambient_temperature 100(2)
_diffrn_measured_fraction_theta_full 0.940
_diffrn_measured_fraction_theta_max 0.940
_diffrn_radiation_monochromator graphite
_diffrn_radiation_source 'rotating anode'
_diffrn_radiation_type MoK\a
_diffrn_radiation_wavelength 0.71073
_diffrn_reflns_av_R_equivalents 0.0346
_diffrn_reflns_av_sigmaI/netI 0.0181
_diffrn_reflns_limit_h_max 14
_diffrn_reflns_limit_h_min -14
_diffrn_reflns_limit_k_max 12
_diffrn_reflns_limit_k_min -12
_diffrn_reflns_limit_l_max 17
_diffrn_reflns_limit_l_min -17
_diffrn_reflns_number 27202
_diffrn_reflns_theta_full 31.00
_diffrn_reflns_theta_max 31.00
_diffrn_reflns_theta_min 3.43
_exptl_absorpt_coefficient_mu 0.872
_exptl_absorpt_correction_type none
_exptl_crystal_colour red-orange
_exptl_crystal_density_diffrn 1.706
_exptl_crystal_description 'transparent block'
_exptl_crystal_F_000 562
_exptl_crystal_size_max 0.29
_exptl_crystal_size_mid 0.25
_exptl_crystal_size_min 0.10
_refine_diff_density_max 0.890
_refine_diff_density_min -0.465
_refine_diff_density_rms 0.067
_refine_ls_extinction_method none
_refine_ls_goodness_of_fit_ref 1.168
_refine_ls_hydrogen_treatment mixed
_refine_ls_matrix_type full
_refine_ls_number_parameters 157
_refine_ls_number_reflns 3345
_refine_ls_number_restraints 0
_refine_ls_restrained_S_all 1.168
_refine_ls_R_factor_all 0.0435
_refine_ls_R_factor_gt 0.0417
_refine_ls_shift/su_max 0.000
_refine_ls_shift/su_mean 0.000
_refine_ls_structure_factor_coef Fsqd
_refine_ls_weighting_details 'w=1/[\s^2^(Fo^2^)+(0.0228P)^2^+1.4833P] where P=(Fo^2^+2Fc^2^)/3'
_refine_ls_weighting_scheme calc
_refine_ls_wR_factor_gt 0.0942
_refine_ls_wR_factor_ref 0.0950
_reflns_number_gt 3189
_reflns_number_total 3345
_reflns_threshold_expression >2sigma(I)
_cod_data_source_file ja052673tsi20050425_112135.cif
_cod_data_source_block ST5018
_cod_depositor_comments
;
The following automatic conversions were performed:

'_refine_ls_weighting_scheme' value 'calc
w=1/[\s^2^(Fo^2^)+(0.0228P)^2^+1.4833P] where P=(Fo^2^+2Fc^2^)/3' was
changed to 'calc'. New tag '_refine_ls_weighting_details' was
created. The value of the new tag was set to
'w=1/[\s^2^(Fo^2^)+(0.0228P)^2^+1.4833P] where P=(Fo^2^+2Fc^2^)/3'.

Automatic conversion script
Id: cif_fix_values 3143 2015-03-26 13:38:13Z robertas 
;
_cod_database_code 4111870

loop_
_symmetry_equiv_pos_as_xyz
'x, y, z'
'-x+1/2, y+1/2, -z+1/2'
'-x, -y, -z'
'x-1/2, -y-1/2, z-1/2'

loop_
_atom_site_label
_atom_site_type_symbol
_atom_site_fract_x
_atom_site_fract_y
_atom_site_fract_z
_atom_site_U_iso_or_equiv
_atom_site_adp_type
_atom_site_occupancy
_atom_site_calc_flag
_atom_site_refinement_flags
_atom_site_disorder_assembly
_atom_site_disorder_group
Fe1 Fe 0.5000 0.0000 0.0000 0.01321(9) Uani 1 d S . .
N1 N 0.40216(15) 0.16431(18) -0.10998(14) 0.0225(3) Uani 1 d . . .
C2 C 0.5052(2) 0.1933(2) -0.18819(18) 0.0284(4) Uani 1 d . . .
H2A H 0.4820 0.2882 -0.2302 0.034 Uiso 1 calc R . .
H2B H 0.5050 0.1076 -0.2412 0.034 Uiso 1 calc R . .
C3 C 0.64571(19) 0.2090(2) -0.12509(18) 0.0259(4) Uani 1 d . . .
H3A H 0.7125 0.2349 -0.1768 0.031 Uiso 1 calc R . .
H3B H 0.6454 0.2925 -0.0704 0.031 Uiso 1 calc R . .
N4 N 0.68465(15) 0.06179(18) -0.06776(13) 0.0197(3) Uani 1 d . . .
C5 C 0.79670(18) 0.0883(2) 0.02279(18) 0.0251(4) Uani 1 d . . .
H5A H 0.7705 0.1733 0.0696 0.030 Uiso 1 calc R . .
H5B H 0.8788 0.1204 -0.0104 0.030 Uiso 1 calc R . .
C6 C 0.83139(19) -0.0516(2) 0.09570(19) 0.0287(4) Uani 1 d . . .
H6A H 0.9165 -0.0298 0.1430 0.034 Uiso 1 calc R . .
H6B H 0.8494 -0.1385 0.0474 0.034 Uiso 1 calc R . .
C7 C 0.7250(2) -0.1023(3) 0.16994(19) 0.0336(5) Uani 1 d . . .
H7A H 0.7653 -0.1817 0.2212 0.040 Uiso 1 calc R . .
H7B H 0.7017 -0.0137 0.2147 0.040 Uiso 1 calc R . .
C12 C 0.7344(2) -0.0437(3) -0.14964(17) 0.0285(4) Uani 1 d . . .
H12A H 0.7606 -0.1412 -0.1140 0.043 Uiso 1 calc R . .
H12B H 0.8129 0.0019 -0.1793 0.043 Uiso 1 calc R . .
H12C H 0.6624 -0.0613 -0.2097 0.043 Uiso 1 calc R . .
C8 C 0.3867(4) 0.3063(5) -0.0298(3) 0.0206(6) Uani 0.50 d P A 1
H8A H 0.4144 0.4004 -0.0665 0.025 Uiso 0.50 calc PR A 1
H8B H 0.2900 0.3174 -0.0188 0.025 Uiso 0.50 calc PR A 1
C9 C 0.4699(4) 0.2938(4) 0.0838(3) 0.0226(5) Uani 0.50 d P A 1
O10 O 0.53484(14) 0.16144(16) 0.10989(12) 0.0192(3) Uani 0.50 d P A 1
O11 O 0.4739(5) 0.4023(6) 0.1484(3) 0.0316(7) Uani 0.50 d P A 1
C13 C 0.3622(4) 0.3127(5) -0.0776(3) 0.0206(6) Uani 0.50 d P A 2
H13A H 0.4396 0.3643 -0.0369 0.031 Uiso 0.50 calc PR A 2
H13B H 0.2889 0.3032 -0.0305 0.031 Uiso 0.50 calc PR A 2
H13C H 0.3307 0.3725 -0.1433 0.031 Uiso 0.50 calc PR A 2
N21 N 0.53484(14) 0.16144(16) 0.10989(12) 0.0192(3) Uani 0.50 d P . 2
N22 N 0.5047(3) -0.2754(4) -0.1512(3) 0.0226(5) Uani 0.50 d P . 2
N23 N 0.5457(6) -0.3859(7) -0.1884(4) 0.0316(7) Uani 0.50 d P B 2
P30 P 0.5000 0.0000 0.5000 0.01889(13) Uani 1 d S . .
F31 F 0.46868(14) 0.11584(14) 0.39886(11) 0.0318(3) Uani 1 d . . .
F32 F 0.58118(13) 0.13319(14) 0.56961(10) 0.0291(3) Uani 1 d . . .
F33 F 0.36358(12) 0.05154(15) 0.54839(12) 0.0317(3) Uani 1 d . . .

loop_
_atom_site_aniso_label
_atom_site_aniso_U_11
_atom_site_aniso_U_22
_atom_site_aniso_U_33
_atom_site_aniso_U_23
_atom_site_aniso_U_13
_atom_site_aniso_U_12
Fe1 0.01303(14) 0.01350(15) 0.01345(15) -0.00058(11) 0.00302(10) -0.00052(11)
N1 0.0185(7) 0.0167(7) 0.0326(8) 0.0048(6) 0.0049(6) 0.0038(5)
C2 0.0265(9) 0.0278(9) 0.0319(10) 0.0149(8) 0.0072(8) 0.0045(7)
C3 0.0233(8) 0.0226(8) 0.0333(10) 0.0109(7) 0.0105(7) 0.0007(7)
N4 0.0188(6) 0.0175(6) 0.0237(7) 0.0022(6) 0.0071(5) 0.0022(5)
C5 0.0155(7) 0.0228(8) 0.0374(10) 0.0017(8) 0.0041(7) -0.0027(6)
C6 0.0159(8) 0.0288(9) 0.0403(11) 0.0041(8) -0.0029(7) 0.0011(7)
C7 0.0207(8) 0.0433(12) 0.0346(11) 0.0170(9) -0.0066(8) -0.0008(8)
C12 0.0289(9) 0.0304(10) 0.0287(9) 0.0001(8) 0.0137(8) 0.0081(8)
C8 0.0248(14) 0.0145(9) 0.0226(17) -0.0003(15) 0.0025(14) 0.0054(9)
C9 0.0235(11) 0.0216(11) 0.0227(10) -0.0027(10) 0.0025(9) -0.0019(9)
O10 0.0192(6) 0.0164(6) 0.0224(6) -0.0049(5) 0.0040(5) 0.0004(5)
O11 0.0358(17) 0.0274(14) 0.031(2) -0.0124(18) 0.0001(17) 0.0049(11)
C13 0.0248(14) 0.0145(9) 0.0226(17) -0.0003(15) 0.0025(14) 0.0054(9)
N21 0.0192(6) 0.0164(6) 0.0224(6) -0.0049(5) 0.0040(5) 0.0004(5)
N22 0.0235(11) 0.0216(11) 0.0227(10) -0.0027(10) 0.0025(9) -0.0019(9)
N23 0.0358(17) 0.0274(14) 0.031(2) -0.0124(18) 0.0001(17) 0.0049(11)
P30 0.0187(3) 0.0141(3) 0.0245(3) -0.0017(2) 0.0053(2) -0.0047(2)
F31 0.0400(7) 0.0245(6) 0.0307(6) 0.0063(5) 0.0029(5) -0.0046(5)
F32 0.0331(6) 0.0246(6) 0.0305(6) -0.0082(5) 0.0073(5) -0.0150(5)
F33 0.0245(6) 0.0257(6) 0.0473(8) -0.0051(5) 0.0152(5) -0.0026(5)

loop_
_atom_type_symbol
_atom_type_description
_atom_type_scat_dispersion_real
_atom_type_scat_dispersion_imag
_atom_type_scat_source
C C 0.0033 0.0016 'International Tables Vol C Tables 4.2.6.8 and 6.1.1.4'
H H 0.0000 0.0000 'International Tables Vol C Tables 4.2.6.8 and 6.1.1.4'
N N 0.0061 0.0033 'International Tables Vol C Tables 4.2.6.8 and 6.1.1.4'
O O 0.0106 0.0060 'International Tables Vol C Tables 4.2.6.8 and 6.1.1.4'
F F 0.0171 0.0103 'International Tables Vol C Tables 4.2.6.8 and 6.1.1.4'
P P 0.1023 0.0942 'International Tables Vol C Tables 4.2.6.8 and 6.1.1.4'
Fe Fe 0.3463 0.8444 'International Tables Vol C Tables 4.2.6.8 and 6.1.1.4'

loop_
_geom_angle_atom_site_label_1
_geom_angle_atom_site_label_2
_geom_angle_atom_site_label_3
_geom_angle
_geom_angle_site_symmetry_1
_geom_angle_site_symmetry_3
N21 Fe1 O10 0.00(12) 3_655 3_655
N21 Fe1 O10 180.0 3_655 .
O10 Fe1 O10 180.0 3_655 .
N21 Fe1 N1 91.09(6) 3_655 .
O10 Fe1 N1 91.09(6) 3_655 .
O10 Fe1 N1 88.92(6) . .
N21 Fe1 N1 88.91(6) 3_655 3_655
O10 Fe1 N1 88.91(6) 3_655 3_655
O10 Fe1 N1 91.08(6) . 3_655
N1 Fe1 N1 180.0 . 3_655
N21 Fe1 N4 89.29(6) 3_655 3_655
O10 Fe1 N4 89.29(6) 3_655 3_655
O10 Fe1 N4 90.71(6) . 3_655
N1 Fe1 N4 93.53(6) . 3_655
N1 Fe1 N4 86.47(6) 3_655 3_655
N21 Fe1 N4 90.71(6) 3_655 .
O10 Fe1 N4 90.71(6) 3_655 .
O10 Fe1 N4 89.29(6) . .
N1 Fe1 N4 86.47(6) . .
N1 Fe1 N4 93.53(6) 3_655 .
N4 Fe1 N4 180.0 3_655 .
C13 N1 C7 102.7(2) . 3_655
C13 N1 C2 104.7(2) . .
C7 N1 C2 110.49(17) 3_655 .
C13 N1 C8 22.35(18) . .
C7 N1 C8 116.8(2) 3_655 .
C2 N1 C8 112.1(2) . .
C13 N1 Fe1 124.1(2) . .
C7 N1 Fe1 111.67(12) 3_655 .
C2 N1 Fe1 102.70(11) . .
C8 N1 Fe1 101.84(17) . .
N1 C2 C3 110.16(17) . .
N4 C3 C2 109.61(15) . .
C12 N4 C3 107.89(15) . .
C12 N4 C5 108.56(15) . .
C3 N4 C5 110.25(15) . .
C12 N4 Fe1 117.46(12) . .
C3 N4 Fe1 101.94(10) . .
C5 N4 Fe1 110.45(11) . .
N4 C5 C6 114.10(15) . .
C5 C6 C7 116.71(16) . .
N1 C7 C6 114.63(18) 3_655 .
C9 C8 N1 114.7(3) . .
O11 C9 O10 121.9(4) . .
O11 C9 C8 119.9(4) . .
O10 C9 C8 118.1(3) . .
C9 O10 Fe1 114.41(19) . .
N23 N22 N21 177.9(4) . 3_655
F33 P30 F33 180.0 . 3_656
F33 P30 F31 90.28(7) . .
F33 P30 F31 89.72(7) 3_656 .
F33 P30 F31 89.72(7) . 3_656
F33 P30 F31 90.29(7) 3_656 3_656
F31 P30 F31 180.0 . 3_656
F33 P30 F32 90.15(6) . 3_656
F33 P30 F32 89.85(6) 3_656 3_656
F31 P30 F32 90.31(7) . 3_656
F31 P30 F32 89.69(7) 3_656 3_656
F33 P30 F32 89.85(6) . .
F33 P30 F32 90.14(6) 3_656 .
F31 P30 F32 89.69(7) . .
F31 P30 F32 90.31(7) 3_656 .
F32 P30 F32 180.0 3_656 .

loop_
_geom_bond_atom_site_label_1
_geom_bond_atom_site_label_2
_geom_bond_distance
_geom_bond_site_symmetry_2
Fe1 N21 1.9530(13) 3_655
Fe1 O10 1.9530(13) 3_655
Fe1 O10 1.9531(13) .
Fe1 N1 2.1291(16) .
Fe1 N1 2.1291(16) 3_655
Fe1 N4 2.1617(14) 3_655
Fe1 N4 2.1617(14) .
N1 C13 1.425(4) .
N1 C7 1.493(3) 3_655
N1 C2 1.496(2) .
N1 C8 1.599(4) .
C2 C3 1.527(3) .
C3 N4 1.496(2) .
N4 C12 1.484(2) .
N4 C5 1.501(2) .
C5 C6 1.530(3) .
C6 C7 1.531(3) .
C7 N1 1.493(3) 3_655
C8 C9 1.541(6) .
C9 O11 1.233(6) .
C9 O10 1.346(4) .
N22 N23 1.160(7) .
N22 N21 1.202(3) 3_655
P30 F33 1.6012(12) .
P30 F33 1.6012(12) 3_656
P30 F31 1.6021(12) .
P30 F31 1.6021(12) 3_656
P30 F32 1.6070(11) 3_656
P30 F32 1.6071(11) .
